data_4108498
loop_
_publ_author_name
'Sumohan Misra'
'Gordon J. Miller'

_publ_section_title
;
 Gd5-xYxTt4 (Tt = Si or Ge): Effect of Metal Substitution on Structure,
 Bonding, and Magnetism
;
_journal_name_full 'Journal of the American Chemical Society'
_journal_page_first 13900
_journal_page_last 13911
_journal_paper_doi 10.1021/ja802848r
_journal_volume 130
_journal_year 2008
_chemical_formula_sum 'Gd1.2 Ge4 Y3.8'
_chemical_formula_weight 816.92
_chemical_name_systematic
; 
 ? 
;
_space_group_IT_number 14
_symmetry_cell_setting monoclinic
_symmetry_space_group_name_Hall '-P 2ybc'
_symmetry_space_group_name_H-M 'P 1 21/c 1'
_atom_sites_solution_hydrogens geom
_atom_sites_solution_primary direct
_atom_sites_solution_secondary difmap
_audit_creation_method SHELXL-97
_cell_angle_alpha 90.00
_cell_angle_beta 112.879(5)
_cell_angle_gamma 90.00
_cell_formula_units_Z 2
_cell_length_a 7.996(2)
_cell_length_b 7.757(2)
_cell_length_c 7.602(2)
_cell_measurement_temperature 298(2)
_cell_volume 434.42(19)
_computing_cell_refinement 'Bruker SMART'
_computing_data_collection 'Bruker SMART'
_computing_data_reduction 'Bruker SAINT'
_computing_molecular_graphics 'Bruker SHELXTL'
_computing_publication_material 'Bruker SHELXTL'
_computing_structure_refinement 'SHELXL-97 (Sheldrick, 1997)'
_computing_structure_solution 'SHELXS-97 (Sheldrick, 1990)'
_diffrn_ambient_temperature 298(2)
_diffrn_measured_fraction_theta_full 0.999
_diffrn_measured_fraction_theta_max 0.944
_diffrn_measurement_device_type 'CCD area detector'
_diffrn_measurement_method 'phi and omega scans'
_diffrn_radiation_monochromator graphite
_diffrn_radiation_source 'fine-focus sealed tube'
_diffrn_radiation_type MoK\a
_diffrn_radiation_wavelength 0.71073
_diffrn_reflns_av_R_equivalents 0.0720
_diffrn_reflns_av_sigmaI/netI 0.0736
_diffrn_reflns_limit_h_max 10
_diffrn_reflns_limit_h_min -10
_diffrn_reflns_limit_k_max 10
_diffrn_reflns_limit_k_min -10
_diffrn_reflns_limit_l_max 9
_diffrn_reflns_limit_l_min -10
_diffrn_reflns_number 3629
_diffrn_reflns_theta_full 25.00
_diffrn_reflns_theta_max 28.21
_diffrn_reflns_theta_min 2.76
_exptl_absorpt_coefficient_mu 47.608
_exptl_absorpt_correction_type none
_exptl_crystal_colour Metallic
_exptl_crystal_density_diffrn 6.245
_exptl_crystal_density_meas 0
_exptl_crystal_description Plates
_exptl_crystal_F_000 706
_exptl_crystal_size_max 0.07
_exptl_crystal_size_mid 0.01
_exptl_crystal_size_min 0.008
_refine_diff_density_max 1.979
_refine_diff_density_min -1.496
_refine_diff_density_rms 0.421
_refine_ls_extinction_coef 0.0026(4)
_refine_ls_extinction_expression Fc^*^=kFc[1+0.001xFc^2^\l^3^/sin(2\q)]^-1/4^
_refine_ls_extinction_method SHELXL
_refine_ls_goodness_of_fit_ref 1.049
_refine_ls_hydrogen_treatment mixed
_refine_ls_matrix_type full
_refine_ls_number_parameters 47
_refine_ls_number_reflns 1014
_refine_ls_number_restraints 0
_refine_ls_restrained_S_all 1.049
_refine_ls_R_factor_all 0.0615
_refine_ls_R_factor_gt 0.0434
_refine_ls_shift/su_max 0.000
_refine_ls_shift/su_mean 0.000
_refine_ls_structure_factor_coef Fsqd
_refine_ls_weighting_details 'calc w=1/[\s^2^(Fo^2^)+(0.0274P)^2^+0.0000P] where P=(Fo^2^+2Fc^2^)/3'
_refine_ls_weighting_scheme calc
_refine_ls_wR_factor_gt 0.0826
_refine_ls_wR_factor_ref 0.0876
_reflns_number_gt 811
_reflns_number_total 1014
_reflns_threshold_expression >2sigma(I)
_cod_data_source_file ja802848r_si_002_GdYGe_3_8.cif
_cod_data_source_block sm19101x
_cod_original_cell_volume 434.5(2)
_cod_original_formula_sum 'Gd1.20 Ge4 Y3.80'
_cod_database_code 4108498

loop_
_symmetry_equiv_pos_as_xyz
'x, y, z'
'-x, y+1/2, -z+1/2'
'-x, -y, -z'
'x, -y-1/2, z-1/2'

loop_
_atom_site_label
_atom_site_type_symbol
_atom_site_fract_x
_atom_site_fract_y
_atom_site_fract_z
_atom_site_U_iso_or_equiv
_atom_site_adp_type
_atom_site_occupancy
_atom_site_symmetry_multiplicity
_atom_site_calc_flag
_atom_site_refinement_flags
Gd1 Gd 0.70056(11) 0.32174(11) 0.05742(12) 0.0104(3) Uani 0.348(7) 1 d P
Y1 Y 0.70056(11) 0.32174(11) 0.05742(12) 0.0104(3) Uani 0.652(7) 1 d P
Gd2 Gd 0.26588(13) 0.33708(12) 0.27752(13) 0.0092(3) Uani 0.151(6) 1 d P
Y2 Y 0.26588(13) 0.33708(12) 0.27752(13) 0.0092(3) Uani 0.849(6) 1 d P
Gd3 Gd 0.0000 0.0000 0.0000 0.0086(5) Uani 0.107(8) 2 d SP
Y3 Y 0.0000 0.0000 0.0000 0.0086(5) Uani 0.893(8) 2 d SP
Ge1 Ge 0.41151(16) 0.03139(15) 0.18073(17) 0.0096(4) Uani 1 1 d .
Ge2 Ge 0.00819(16) 0.62997(16) 0.12861(16) 0.0097(4) Uani 1 1 d .

loop_
_atom_site_aniso_label
_atom_site_aniso_U_11
_atom_site_aniso_U_22
_atom_site_aniso_U_33
_atom_site_aniso_U_23
_atom_site_aniso_U_13
_atom_site_aniso_U_12
Gd1 0.0103(5) 0.0096(5) 0.0102(5) -0.0009(3) 0.0028(4) 0.0017(3)
Y1 0.0103(5) 0.0096(5) 0.0102(5) -0.0009(3) 0.0028(4) 0.0017(3)
Gd2 0.0097(6) 0.0070(6) 0.0110(5) -0.0004(4) 0.0042(4) 0.0007(4)
Y2 0.0097(6) 0.0070(6) 0.0110(5) -0.0004(4) 0.0042(4) 0.0007(4)
Gd3 0.0090(8) 0.0073(8) 0.0095(8) 0.0003(6) 0.0036(6) 0.0005(6)
Y3 0.0090(8) 0.0073(8) 0.0095(8) 0.0003(6) 0.0036(6) 0.0005(6)
Ge1 0.0087(7) 0.0086(7) 0.0112(6) -0.0004(5) 0.0035(5) 0.0016(5)
Ge2 0.0093(7) 0.0091(7) 0.0106(6) 0.0010(5) 0.0038(5) 0.0009(5)

loop_
_atom_type_symbol
_atom_type_description
_atom_type_scat_dispersion_real
_atom_type_scat_dispersion_imag
_atom_type_scat_source
Ge Ge 0.1547 1.8001 'International Tables Vol C Tables 4.2.6.8 and 6.1.1.4'
Y Y -2.7962 3.5667 'International Tables Vol C Tables 4.2.6.8 and 6.1.1.4'
Gd Gd -0.1653 3.9035 'International Tables Vol C Tables 4.2.6.8 and 6.1.1.4'

loop_
_geom_angle_atom_site_label_1
_geom_angle_atom_site_label_2
_geom_angle_atom_site_label_3
_geom_angle
_geom_angle_site_symmetry_1
_geom_angle_site_symmetry_3
Ge1 Gd1 Ge2 94.68(5) 2_655 2_645
Ge1 Gd1 Ge1 96.13(4) 2_655 4_565
Ge2 Gd1 Ge1 169.00(4) 2_645 4_565
Ge1 Gd1 Ge2 134.27(4) 2_655 3_665
Ge2 Gd1 Ge2 86.34(5) 2_645 3_665
Ge1 Gd1 Ge2 87.59(4) 4_565 3_665
Ge1 Gd1 Ge1 139.01(5) 2_655 3_655
Ge2 Gd1 Ge1 89.18(4) 2_645 3_655
Ge1 Gd1 Ge1 81.32(3) 4_565 3_655
Ge2 Gd1 Ge1 86.67(4) 3_665 3_655
Ge1 Gd1 Ge2 83.90(4) 2_655 1_655
Ge2 Gd1 Ge2 86.03(3) 2_645 1_655
Ge1 Gd1 Ge2 97.15(4) 4_565 1_655
Ge2 Gd1 Ge2 50.49(4) 3_665 1_655
Ge1 Gd1 Ge2 137.09(4) 3_655 1_655
Ge1 Gd1 Y2 96.47(4) 2_655 4_565
Ge2 Gd1 Y2 125.87(4) 2_645 4_565
Ge1 Gd1 Y2 50.67(3) 4_565 4_565
Ge2 Gd1 Y2 119.61(4) 3_665 4_565
Ge1 Gd1 Y2 50.73(3) 3_655 4_565
Ge2 Gd1 Y2 147.77(4) 1_655 4_565
Ge1 Gd1 Gd2 96.47(4) 2_655 4_565
Ge2 Gd1 Gd2 125.87(4) 2_645 4_565
Ge1 Gd1 Gd2 50.67(3) 4_565 4_565
Ge2 Gd1 Gd2 119.61(4) 3_665 4_565
Ge1 Gd1 Gd2 50.73(3) 3_655 4_565
Ge2 Gd1 Gd2 147.77(4) 1_655 4_565
Y2 Gd1 Gd2 0.00(5) 4_565 4_565
Ge1 Gd1 Y3 54.62(3) 2_655 2_655
Ge2 Gd1 Y3 54.05(3) 2_645 2_655
Ge1 Gd1 Y3 135.43(4) 4_565 2_655
Ge2 Gd1 Y3 91.99(4) 3_665 2_655
Ge1 Gd1 Y3 143.19(3) 3_655 2_655
Ge2 Gd1 Y3 51.94(3) 1_655 2_655
Y2 Gd1 Y3 148.22(3) 4_565 2_655
Gd2 Gd1 Y3 148.22(3) 4_565 2_655
Ge1 Gd1 Gd3 54.62(3) 2_655 2_655
Ge2 Gd1 Gd3 54.05(3) 2_645 2_655
Ge1 Gd1 Gd3 135.43(4) 4_565 2_655
Ge2 Gd1 Gd3 91.99(4) 3_665 2_655
Ge1 Gd1 Gd3 143.19(3) 3_655 2_655
Ge2 Gd1 Gd3 51.94(3) 1_655 2_655
Y2 Gd1 Gd3 148.22(3) 4_565 2_655
Gd2 Gd1 Gd3 148.22(3) 4_565 2_655
Y3 Gd1 Gd3 0.0 2_655 2_655
Ge1 Gd1 Y3 148.22(4) 2_655 1_655
Ge2 Gd1 Y3 53.56(3) 2_645 1_655
Ge1 Gd1 Y3 115.65(4) 4_565 1_655
Ge2 Gd1 Y3 52.53(3) 3_665 1_655
Ge1 Gd1 Y3 52.67(3) 3_655 1_655
Ge2 Gd1 Y3 91.92(4) 1_655 1_655
Y2 Gd1 Y3 103.36(3) 4_565 1_655
Gd2 Gd1 Y3 103.36(3) 4_565 1_655
Y3 Gd1 Y3 98.57(3) 2_655 1_655
Gd3 Gd1 Y3 98.57(3) 2_655 1_655
Ge1 Gd1 Gd3 148.22(4) 2_655 1_655
Ge2 Gd1 Gd3 53.56(3) 2_645 1_655
Ge1 Gd1 Gd3 115.65(4) 4_565 1_655
Ge2 Gd1 Gd3 52.53(3) 3_665 1_655
Ge1 Gd1 Gd3 52.67(3) 3_655 1_655
Ge2 Gd1 Gd3 91.92(4) 1_655 1_655
Y2 Gd1 Gd3 103.36(3) 4_565 1_655
Gd2 Gd1 Gd3 103.36(3) 4_565 1_655
Y3 Gd1 Gd3 98.57(3) 2_655 1_655
Gd3 Gd1 Gd3 98.57(3) 2_655 1_655
Y3 Gd1 Gd3 0.0 1_655 1_655
Ge1 Gd2 Ge1 91.45(4) . 2_655
Ge1 Gd2 Ge2 145.57(5) . .
Ge1 Gd2 Ge2 95.72(5) 2_655 .
Ge1 Gd2 Ge1 120.60(5) . 4_566
Ge1 Gd2 Ge1 74.69(4) 2_655 4_566
Ge2 Gd2 Ge1 93.74(4) . 4_566
Ge1 Gd2 Ge2 91.44(5) . 2_545
Ge1 Gd2 Ge2 161.56(5) 2_655 2_545
Ge2 Gd2 Ge2 92.14(4) . 2_545
Ge1 Gd2 Ge2 88.20(4) 4_566 2_545
Ge1 Gd2 Ge2 90.76(4) . 3_565
Ge1 Gd2 Ge2 109.21(5) 2_655 3_565
Ge2 Gd2 Ge2 55.09(5) . 3_565
Ge1 Gd2 Ge2 148.56(5) 4_566 3_565
Ge2 Gd2 Ge2 88.96(5) 2_545 3_565
Ge1 Gd2 Y3 145.50(4) . 2
Ge1 Gd2 Y3 116.77(4) 2_655 2
Ge2 Gd2 Y3 55.73(3) . 2
Ge1 Gd2 Y3 55.97(3) 4_566 2
Ge2 Gd2 Y3 55.50(3) 2_545 2
Ge2 Gd2 Y3 97.48(4) 3_565 2
Ge1 Gd2 Gd3 145.50(4) . 2
Ge1 Gd2 Gd3 116.77(4) 2_655 2
Ge2 Gd2 Gd3 55.73(3) . 2
Ge1 Gd2 Gd3 55.97(3) 4_566 2
Ge2 Gd2 Gd3 55.50(3) 2_545 2
Ge2 Gd2 Gd3 97.48(4) 3_565 2
Y3 Gd2 Gd3 0.0 2 2
Ge1 Gd2 Gd3 55.94(3) . .
Ge1 Gd2 Gd3 139.37(4) 2_655 .
Ge2 Gd2 Gd3 99.90(4) . .
Ge1 Gd2 Gd3 140.40(4) 4_566 .
Ge2 Gd2 Gd3 54.53(3) 2_545 .
Ge2 Gd2 Gd3 54.55(3) 3_565 .
Y3 Gd2 Gd3 102.95(3) 2 .
Gd3 Gd2 Gd3 102.95(3) 2 .
Ge1 Gd2 Y1 57.33(3) . 4_566
Ge1 Gd2 Y1 59.18(4) 2_655 4_566
Ge2 Gd2 Y1 150.65(4) . 4_566
Ge1 Gd2 Y1 66.53(3) 4_566 4_566
Ge2 Gd2 Y1 107.94(4) 2_545 4_566
Ge2 Gd2 Y1 143.21(4) 3_565 4_566
Y3 Gd2 Y1 119.12(4) 2 4_566
Gd3 Gd2 Y1 119.12(4) 2 4_566
Gd3 Gd2 Y1 109.13(3) . 4_566
Ge1 Gd2 Gd1 57.33(3) . 4_566
Ge1 Gd2 Gd1 59.18(4) 2_655 4_566
Ge2 Gd2 Gd1 150.65(4) . 4_566
Ge1 Gd2 Gd1 66.53(3) 4_566 4_566
Ge2 Gd2 Gd1 107.94(4) 2_545 4_566
Ge2 Gd2 Gd1 143.21(4) 3_565 4_566
Y3 Gd2 Gd1 119.12(4) 2 4_566
Gd3 Gd2 Gd1 119.12(4) 2 4_566
Gd3 Gd2 Gd1 109.13(3) . 4_566
Y1 Gd2 Gd1 0.00(4) 4_566 4_566
Ge2 Gd3 Ge2 180.00(4) 4_565 2_545
Ge2 Gd3 Ge2 91.16(2) 4_565 3_565
Ge2 Gd3 Ge2 88.84(2) 2_545 3_565
Ge2 Gd3 Ge2 88.84(2) 4_565 1_545
Ge2 Gd3 Ge2 91.16(2) 2_545 1_545
Ge2 Gd3 Ge2 180.000(15) 3_565 1_545
Ge2 Gd3 Ge1 92.07(3) 4_565 .
Ge2 Gd3 Ge1 87.93(3) 2_545 .
Ge2 Gd3 Ge1 87.35(3) 3_565 .
Ge2 Gd3 Ge1 92.65(3) 1_545 .
Ge2 Gd3 Ge1 87.93(3) 4_565 3
Ge2 Gd3 Ge1 92.07(3) 2_545 3
Ge2 Gd3 Ge1 92.65(3) 3_565 3
Ge2 Gd3 Ge1 87.35(3) 1_545 3
Ge1 Gd3 Ge1 180.00(6) . 3
Ge2 Gd3 Y2 125.46(3) 4_565 2_545
Ge2 Gd3 Y2 54.54(3) 2_545 2_545
Ge2 Gd3 Y2 124.69(3) 3_565 2_545
Ge2 Gd3 Y2 55.31(3) 1_545 2_545
Ge1 Gd3 Y2 125.13(3) . 2_545
Ge1 Gd3 Y2 54.87(3) 3 2_545
Ge2 Gd3 Gd2 125.46(3) 4_565 2_545
Ge2 Gd3 Gd2 54.54(3) 2_545 2_545
Ge2 Gd3 Gd2 124.69(3) 3_565 2_545
Ge2 Gd3 Gd2 55.31(3) 1_545 2_545
Ge1 Gd3 Gd2 125.13(3) . 2_545
Ge1 Gd3 Gd2 54.87(3) 3 2_545
Y2 Gd3 Gd2 0.00(4) 2_545 2_545
Ge2 Gd3 Y2 54.54(3) 4_565 4_565
Ge2 Gd3 Y2 125.46(3) 2_545 4_565
Ge2 Gd3 Y2 55.31(3) 3_565 4_565
Ge2 Gd3 Y2 124.69(3) 1_545 4_565
Ge1 Gd3 Y2 54.87(3) . 4_565
Ge1 Gd3 Y2 125.13(3) 3 4_565
Y2 Gd3 Y2 180.00(3) 2_545 4_565
Gd2 Gd3 Y2 180.00(3) 2_545 4_565
Ge2 Gd3 Gd2 54.54(3) 4_565 4_565
Ge2 Gd3 Gd2 125.46(3) 2_545 4_565
Ge2 Gd3 Gd2 55.31(3) 3_565 4_565
Ge2 Gd3 Gd2 124.69(3) 1_545 4_565
Ge1 Gd3 Gd2 54.87(3) . 4_565
Ge1 Gd3 Gd2 125.13(3) 3 4_565
Y2 Gd3 Gd2 180.00(3) 2_545 4_565
Gd2 Gd3 Gd2 180.00(3) 2_545 4_565
Y2 Gd3 Gd2 0.00(4) 4_565 4_565
Ge2 Gd3 Y2 54.41(3) 4_565 3
Ge2 Gd3 Y2 125.59(3) 2_545 3
Ge2 Gd3 Y2 125.50(3) 3_565 3
Ge2 Gd3 Y2 54.50(3) 1_545 3
Ge1 Gd3 Y2 128.83(3) . 3
Ge1 Gd3 Y2 51.17(3) 3 3
Y2 Gd3 Y2 71.06(2) 2_545 3
Gd2 Gd3 Y2 71.06(2) 2_545 3
Y2 Gd3 Y2 108.95(2) 4_565 3
Gd2 Gd3 Y2 108.95(2) 4_565 3
Ge2 Gd3 Gd2 54.41(3) 4_565 3
Ge2 Gd3 Gd2 125.59(3) 2_545 3
Ge2 Gd3 Gd2 125.50(3) 3_565 3
Ge2 Gd3 Gd2 54.50(3) 1_545 3
Ge1 Gd3 Gd2 128.83(3) . 3
Ge1 Gd3 Gd2 51.17(3) 3 3
Y2 Gd3 Gd2 71.06(2) 2_545 3
Gd2 Gd3 Gd2 71.06(2) 2_545 3
Y2 Gd3 Gd2 108.95(2) 4_565 3
Gd2 Gd3 Gd2 108.95(2) 4_565 3
Y2 Gd3 Gd2 0.00(4) 3 3
Gd2 Ge1 Y2 146.85(5) . 2_645
Gd2 Ge1 Gd2 146.85(5) . 2_645
Y2 Ge1 Gd2 0.00(5) 2_645 2_645
Gd2 Ge1 Y1 91.29(5) . 2_645
Y2 Ge1 Y1 97.45(5) 2_645 2_645
Gd2 Ge1 Y1 97.45(5) 2_645 2_645
Gd2 Ge1 Gd1 91.29(5) . 2_645
Y2 Ge1 Gd1 97.45(5) 2_645 2_645
Gd2 Ge1 Gd1 97.45(5) 2_645 2_645
Y1 Ge1 Gd1 0.00(4) 2_645 2_645
Gd2 Ge1 Y2 86.90(4) . 4_565
Y2 Ge1 Y2 105.31(4) 2_645 4_565
Gd2 Ge1 Y2 105.31(4) 2_645 4_565
Y1 Ge1 Y2 140.62(5) 2_645 4_565
Gd1 Ge1 Y2 140.62(5) 2_645 4_565
Gd2 Ge1 Gd2 86.90(4) . 4_565
Y2 Ge1 Gd2 105.31(4) 2_645 4_565
Gd2 Ge1 Gd2 105.31(4) 2_645 4_565
Y1 Ge1 Gd2 140.62(5) 2_645 4_565
Gd1 Ge1 Gd2 140.62(5) 2_645 4_565
Y2 Ge1 Gd2 0.00(5) 4_565 4_565
Gd2 Ge1 Gd3 72.88(4) . .
Y2 Ge1 Gd3 140.22(5) 2_645 .
Gd2 Ge1 Gd3 140.22(5) 2_645 .
Y1 Ge1 Gd3 72.74(3) 2_645 .
Gd1 Ge1 Gd3 72.74(3) 2_645 .
Y2 Ge1 Gd3 69.16(3) 4_565 .
Gd2 Ge1 Gd3 69.16(3) 4_565 .
Gd2 Ge1 Gd1 72.00(4) . 4_566
Y2 Ge1 Gd1 77.21(4) 2_645 4_566
Gd2 Ge1 Gd1 77.21(4) 2_645 4_566
Y1 Ge1 Gd1 83.87(4) 2_645 4_566
Gd1 Ge1 Gd1 83.87(4) 2_645 4_566
Y2 Ge1 Gd1 132.00(5) 4_565 4_566
Gd2 Ge1 Gd1 132.00(5) 4_565 4_566
Gd3 Ge1 Gd1 136.91(4) . 4_566
Gd2 Ge1 Y1 72.00(4) . 4_566
Y2 Ge1 Y1 77.21(4) 2_645 4_566
Gd2 Ge1 Y1 77.21(4) 2_645 4_566
Y1 Ge1 Y1 83.87(4) 2_645 4_566
Gd1 Ge1 Y1 83.87(4) 2_645 4_566
Y2 Ge1 Y1 132.00(5) 4_565 4_566
Gd2 Ge1 Y1 132.00(5) 4_565 4_566
Gd3 Ge1 Y1 136.91(4) . 4_566
Gd1 Ge1 Y1 0.00(3) 4_566 4_566
Gd2 Ge1 Gd1 143.06(5) . 3_655
Y2 Ge1 Gd1 70.09(4) 2_645 3_655
Gd2 Ge1 Gd1 70.09(4) 2_645 3_655
Y1 Ge1 Gd1 79.62(4) 2_645 3_655
Gd1 Ge1 Gd1 79.62(4) 2_645 3_655
Y2 Ge1 Gd1 78.58(4) 4_565 3_655
Gd2 Ge1 Gd1 78.58(4) 4_565 3_655
Gd3 Ge1 Gd1 70.22(3) . 3_655
Gd1 Ge1 Gd1 140.80(5) 4_566 3_655
Y1 Ge1 Gd1 140.80(5) 4_566 3_655
Gd2 Ge1 Y1 143.06(5) . 3_655
Y2 Ge1 Y1 70.09(4) 2_645 3_655
Gd2 Ge1 Y1 70.09(4) 2_645 3_655
Y1 Ge1 Y1 79.62(4) 2_645 3_655
Gd1 Ge1 Y1 79.62(4) 2_645 3_655
Y2 Ge1 Y1 78.58(4) 4_565 3_655
Gd2 Ge1 Y1 78.58(4) 4_565 3_655
Gd3 Ge1 Y1 70.22(3) . 3_655
Gd1 Ge1 Y1 140.80(5) 4_566 3_655
Y1 Ge1 Y1 140.80(5) 4_566 3_655
Gd1 Ge1 Y1 0.00(3) 3_655 3_655
Gd2 Ge1 Ge1 129.20(6) . 3_655
Y2 Ge1 Ge1 54.01(4) 2_645 3_655
Gd2 Ge1 Ge1 54.01(4) 2_645 3_655
Y1 Ge1 Ge1 138.88(6) 2_645 3_655
Gd1 Ge1 Ge1 138.88(6) 2_645 3_655
Y2 Ge1 Ge1 51.30(4) 4_565 3_655
Gd2 Ge1 Ge1 51.30(4) 4_565 3_655
Gd3 Ge1 Ge1 108.86(5) . 3_655
Gd1 Ge1 Ge1 112.47(6) 4_566 3_655
Y1 Ge1 Ge1 112.47(6) 4_566 3_655
Gd1 Ge1 Ge1 63.79(4) 3_655 3_655
Y1 Ge1 Ge1 63.79(4) 3_655 3_655
Gd2 Ge1 Gd1 85.13(4) . .
Y2 Ge1 Gd1 73.72(4) 2_645 .
Gd2 Ge1 Gd1 73.72(4) 2_645 .
Y1 Ge1 Gd1 155.40(4) 2_645 .
Gd1 Ge1 Gd1 155.40(4) 2_645 .
Y2 Ge1 Gd1 63.60(3) 4_565 .
Gd2 Ge1 Gd1 63.60(3) 4_565 .
Gd3 Ge1 Gd1 128.54(4) . .
Gd1 Ge1 Gd1 71.86(3) 4_566 .
Y1 Ge1 Gd1 71.86(3) 4_566 .
Gd1 Ge1 Gd1 116.94(4) 3_655 .
Y1 Ge1 Gd1 116.94(4) 3_655 .
Ge1 Ge1 Gd1 53.15(4) 3_655 .
Ge2 Ge2 Gd2 63.26(5) 3_565 .
Ge2 Ge2 Y1 136.85(7) 3_565 2_655
Gd2 Ge2 Y1 82.39(4) . 2_655
Ge2 Ge2 Gd1 136.85(7) 3_565 2_655
Gd2 Ge2 Gd1 82.39(4) . 2_655
Y1 Ge2 Gd1 0.00(4) 2_655 2_655
Ge2 Ge2 Y2 135.51(7) 3_565 2
Gd2 Ge2 Y2 140.77(5) . 2
Y1 Ge2 Y2 87.61(5) 2_655 2
Gd1 Ge2 Y2 87.61(5) 2_655 2
Ge2 Ge2 Gd2 135.51(7) 3_565 2
Gd2 Ge2 Gd2 140.77(5) . 2
Y1 Ge2 Gd2 87.61(5) 2_655 2
Gd1 Ge2 Gd2 87.61(5) 2_655 2
Y2 Ge2 Gd2 0.00(3) 2 2
Ge2 Ge2 Y3 113.79(7) 3_565 2
Gd2 Ge2 Y3 69.73(3) . 2
Y1 Ge2 Y3 73.41(4) 2_655 2
Gd1 Ge2 Y3 73.41(4) 2_655 2
Y2 Ge2 Y3 71.05(3) 2 2
Gd2 Ge2 Y3 71.05(3) 2 2
Ge2 Ge2 Gd3 113.79(7) 3_565 2
Gd2 Ge2 Gd3 69.73(3) . 2
Y1 Ge2 Gd3 73.41(4) 2_655 2
Gd1 Ge2 Gd3 73.41(4) 2_655 2
Y2 Ge2 Gd3 71.05(3) 2 2
Gd2 Ge2 Gd3 71.05(3) 2 2
Y3 Ge2 Gd3 0.0 2 2
Ge2 Ge2 Gd2 61.65(5) 3_565 3_565
Gd2 Ge2 Gd2 124.91(5) . 3_565
Y1 Ge2 Gd2 143.17(5) 2_655 3_565
Gd1 Ge2 Gd2 143.17(5) 2_655 3_565
Y2 Ge2 Gd2 83.79(4) 2 3_565
Gd2 Ge2 Gd2 83.79(4) 2 3_565
Y3 Ge2 Gd2 135.38(5) 2 3_565
Gd3 Ge2 Gd2 135.38(5) 2 3_565
Ge2 Ge2 Y2 61.65(5) 3_565 3_565
Gd2 Ge2 Y2 124.91(5) . 3_565
Y1 Ge2 Y2 143.17(5) 2_655 3_565
Gd1 Ge2 Y2 143.17(5) 2_655 3_565
Y2 Ge2 Y2 83.79(4) 2 3_565
Gd2 Ge2 Y2 83.79(4) 2 3_565
Y3 Ge2 Y2 135.38(5) 2 3_565
Gd3 Ge2 Y2 135.38(5) 2 3_565
Gd2 Ge2 Y2 0.00(5) 3_565 3_565
Ge2 Ge2 Y3 118.19(6) 3_565 1_565
Gd2 Ge2 Y3 140.48(5) . 1_565
Y1 Ge2 Y3 72.50(4) 2_655 1_565
Gd1 Ge2 Y3 72.50(4) 2_655 1_565
Y2 Ge2 Y3 69.19(3) 2 1_565
Gd2 Ge2 Y3 69.19(3) 2 1_565
Y3 Ge2 Y3 127.79(4) 2 1_565
Gd3 Ge2 Y3 127.79(4) 2 1_565
Gd2 Ge2 Y3 70.95(3) 3_565 1_565
Y2 Ge2 Y3 70.95(3) 3_565 1_565

loop_
_geom_bond_atom_site_label_1
_geom_bond_atom_site_label_2
_geom_bond_distance
_geom_bond_site_symmetry_2
Gd1 Ge1 2.9661(16) 2_655
Gd1 Ge2 3.0020(15) 2_645
Gd1 Ge1 3.1136(15) 4_565
Gd1 Ge2 3.1820(16) 3_665
Gd1 Ge1 3.2131(16) 3_655
Gd1 Ge2 3.3204(16) 1_655
Gd1 Y2 3.5179(15) 4_565
Gd1 Gd2 3.5179(15) 4_565
Gd1 Y3 3.5639(11) 2_655
Gd1 Gd3 3.5639(11) 2_655
Gd1 Y3 3.6008(11) 1_655
Gd1 Gd3 3.6008(11) 1_655
Gd2 Ge1 2.8613(16) .
Gd2 Ge1 2.8967(16) 2_655
Gd2 Ge2 2.9792(17) .
Gd2 Ge1 3.0029(17) 4_566
Gd2 Ge2 3.0182(16) 2_545
Gd2 Ge2 3.0231(16) 3_565
Gd2 Y3 3.4313(11) 2
Gd2 Gd3 3.4313(11) 2
Gd2 Gd3 3.5101(12) .
Gd2 Y1 3.5179(15) 4_566
Gd2 Gd1 3.5179(15) 4_566
Gd3 Ge2 3.0226(14) 4_565
Gd3 Ge2 3.0226(14) 2_545
Gd3 Ge2 3.0249(15) 3_565
Gd3 Ge2 3.0249(15) 1_545
Gd3 Ge1 3.0428(15) .
Gd3 Ge1 3.0428(15) 3
Gd3 Y2 3.4313(11) 2_545
Gd3 Gd2 3.4313(11) 2_545
Gd3 Y2 3.4313(11) 4_565
Gd3 Gd2 3.4313(11) 4_565
Gd3 Y2 3.5101(12) 3
Gd3 Gd2 3.5101(12) 3
Ge1 Y2 2.8967(16) 2_645
Ge1 Gd2 2.8967(16) 2_645
Ge1 Y1 2.9661(16) 2_645
Ge1 Gd1 2.9661(16) 2_645
Ge1 Y2 3.0029(17) 4_565
Ge1 Gd2 3.0029(17) 4_565
Ge1 Gd1 3.1136(15) 4_566
Ge1 Y1 3.1136(15) 4_566
Ge1 Gd1 3.2131(16) 3_655
Ge1 Y1 3.2131(16) 3_655
Ge1 Ge1 3.580(3) 3_655
Ge2 Ge2 2.776(2) 3_565
Ge2 Y1 3.0020(15) 2_655
Ge2 Gd1 3.0020(15) 2_655
Ge2 Y2 3.0182(16) 2
Ge2 Gd2 3.0182(16) 2
Ge2 Y3 3.0226(14) 2
Ge2 Gd3 3.0226(14) 2
Ge2 Gd2 3.0231(16) 3_565
Ge2 Y2 3.0231(16) 3_565
Ge2 Y3 3.0249(15) 1_565
